data_4064265
loop_
_publ_author_name
'Orchard, Katherine L.'
'Harris, Jonathan E.'
'White, Andrew J. P.'
'Shaffer, Milo S. P.'
'Williams, Charlotte K.'

_publ_section_title
;
 Solvent Dependence of the Structure of Ethylzinc Acetate and Its
 Application in CO2/Epoxide Copolymerization
;
_journal_issue 8
_journal_name_full Organometallics
_journal_page_first 2223
_journal_paper_doi 10.1021/om200004a
_journal_volume 30
_journal_year 2011
_chemical_formula_moiety 'C8 H16 O4 Zn2'
_chemical_formula_sum 'C8 H16 O4 Zn2'
_chemical_formula_weight 306.95
_chemical_name_systematic
; 
 ? 
;
_space_group_IT_number 29
_symmetry_cell_setting orthorhombic
_symmetry_space_group_name_Hall 'P 2c -2ac'
_symmetry_space_group_name_H-M 'P c a 21'
_atom_sites_solution_hydrogens geom
_atom_sites_solution_primary direct
_atom_sites_solution_secondary difmap
_audit_creation_method SHELXL-97
_cell_angle_alpha 90.00
_cell_angle_beta 90.00
_cell_angle_gamma 90.00
_cell_formula_units_Z 4
_cell_length_a 13.4868(5)
_cell_length_b 9.2244(4)
_cell_length_c 9.2241(3)
_cell_measurement_reflns_used 1766
_cell_measurement_temperature 173(2)
_cell_measurement_theta_max 72.3701
_cell_measurement_theta_min 3.2741
_cell_volume 1147.55(8)
_computing_cell_refinement 'CrysAlis RED, Oxford Diffraction Ltd'
_computing_data_collection 'CrysAlis CCD, Oxford Diffraction Ltd'
_computing_data_reduction 'CrysAlis RED, Oxford Diffraction Ltd'
_computing_molecular_graphics 'Bruker SHELXTL'
_computing_publication_material 'Bruker SHELXTL'
_computing_structure_refinement 'SHELXL-97 (Sheldrick, 1997)'
_computing_structure_solution 'SHELXS-97 (Sheldrick, 1990)'
_diffrn_ambient_temperature 173(2)
_diffrn_detector_area_resol_mean 8.2556
_diffrn_measured_fraction_theta_full 0.986
_diffrn_measured_fraction_theta_max 0.945
_diffrn_measurement_device_type 'OD Xcalibur PX Ultra'
_diffrn_measurement_method 'omega scans'
_diffrn_radiation_monochromator graphite
_diffrn_radiation_source 'Enhance Ultra (Cu) X-ray Source'
_diffrn_radiation_type CuK\a
_diffrn_radiation_wavelength 1.54184
_diffrn_reflns_av_R_equivalents 0.0448
_diffrn_reflns_av_sigmaI/netI 0.0488
_diffrn_reflns_limit_h_max 11
_diffrn_reflns_limit_h_min -15
_diffrn_reflns_limit_k_max 11
_diffrn_reflns_limit_k_min -9
_diffrn_reflns_limit_l_max 9
_diffrn_reflns_limit_l_min -11
_diffrn_reflns_number 3100
_diffrn_reflns_theta_full 68.00
_diffrn_reflns_theta_max 72.52
_diffrn_reflns_theta_min 4.79
_diffrn_standards_number 0
_exptl_absorpt_coefficient_mu 5.063
_exptl_absorpt_correction_T_max 1.00000
_exptl_absorpt_correction_T_min 0.88673
_exptl_absorpt_correction_type multi-scan
_exptl_absorpt_process_details
; 
CrysAlisPro, Oxford Diffraction Ltd., 
Version 1.171.33.66 (release 28-04-2010 CrysAlis171 .NET) 
(compiled Apr 28 2010,14:27:37) 
Empirical absorption correction using spherical harmonics, 
implemented in SCALE3 ABSPACK scaling algorithm. 
;
_exptl_crystal_colour Colourless
_exptl_crystal_density_diffrn 1.777
_exptl_crystal_density_method 'not measured'
_exptl_crystal_description plates
_exptl_crystal_F_000 624
_exptl_crystal_size_max 0.05
_exptl_crystal_size_mid 0.02
_exptl_crystal_size_min 0.01
_refine_diff_density_max 0.726
_refine_diff_density_min -0.620
_refine_diff_density_rms 0.147
_refine_ls_abs_structure_details 'Flack H D (1983), Acta Cryst. A39, 876-881, 444 Friedel pairs'
_refine_ls_abs_structure_Flack 0.02(13)
_refine_ls_extinction_coef 0.0007(2)
_refine_ls_extinction_expression Fc^*^=kFc[1+0.001xFc^2^\l^3^/sin(2\q)]^-1/4^
_refine_ls_extinction_method SHELXL
_refine_ls_goodness_of_fit_ref 1.165
_refine_ls_hydrogen_treatment constr
_refine_ls_matrix_type full
_refine_ls_number_parameters 130
_refine_ls_number_reflns 1596
_refine_ls_number_restraints 1
_refine_ls_restrained_S_all 1.165
_refine_ls_R_factor_all 0.0651
_refine_ls_R_factor_gt 0.0396
_refine_ls_shift/su_max 0.000
_refine_ls_shift/su_mean 0.000
_refine_ls_structure_factor_coef Fsqd
_refine_ls_weighting_details 'calc w=1/[\s^2^(Fo^2^)+(0.0497P)^2^+5.1670P] where P=(Fo^2^+2Fc^2^)/3'
_refine_ls_weighting_scheme calc
_refine_ls_wR_factor_gt 0.0940
_refine_ls_wR_factor_ref 0.1342
_reflns_number_gt 1232
_reflns_number_total 1596
_reflns_threshold_expression >2sigma(I)
_cod_data_source_file om200004a_si_002.cif
_cod_data_source_block 3
_cod_depositor_comments
;
The following automatic conversions were performed:

'_symmetry_cell_setting' value 'Orthorhombic' changed to
'orthorhombic' according to
/home/saulius/struct/CIF-dictionaries/cif_core.dic dictionary named
'cif_core.dic' version 2.4.1 from 2010-06-29.

Automatic conversion script
Id: cif_fix_values 1715 2011-07-08 13:25:40Z adriana 
;
_cod_original_sg_symbol_H-M Pca2(1)
_cod_database_code 4064265

loop_
_symmetry_equiv_pos_as_xyz
'x, y, z'
'-x, -y, z+1/2'
'x+1/2, -y, z'
'-x+1/2, y, z+1/2'

loop_
_atom_site_label
_atom_site_type_symbol
_atom_site_fract_x
_atom_site_fract_y
_atom_site_fract_z
_atom_site_U_iso_or_equiv
_atom_site_adp_type
_atom_site_occupancy
_atom_site_symmetry_multiplicity
_atom_site_calc_flag
_atom_site_refinement_flags
Zn1 Zn 0.15317(9) 0.47403(13) 0.59591(13) 0.0290(3) Uani 1 1 d .
Zn2 Zn 0.09865(9) 0.75408(16) 0.79855(17) 0.0292(3) Uani 1 1 d .
O1 O 0.1820(5) 0.6956(9) 0.6126(9) 0.0318(16) Uani 1 1 d .
C2 C 0.2528(11) 0.7562(12) 0.5419(17) 0.031(2) Uani 1 1 d .
O3 O 0.2905(5) 0.6928(9) 0.4362(8) 0.0316(17) Uani 1 1 d .
C4 C 0.2821(8) 0.9053(10) 0.5876(16) 0.035(2) Uani 1 1 d .
H4A H 0.3455 0.9310 0.5425 0.053 Uiso 1 1 calc R
H4B H 0.2889 0.9085 0.6934 0.053 Uiso 1 1 calc R
H4C H 0.2310 0.9745 0.5570 0.053 Uiso 1 1 calc R
O5 O 0.0529(5) 0.5503(8) 0.7582(7) 0.0292(17) Uani 1 1 d .
C6 C -0.0150(9) 0.4913(14) 0.8342(15) 0.029(3) Uani 1 1 d .
O7 O -0.0492(5) 0.5537(8) 0.9443(8) 0.0332(17) Uani 1 1 d .
C8 C -0.0531(8) 0.3455(13) 0.7866(16) 0.043(3) Uani 1 1 d .
H8A H -0.0407 0.2740 0.8631 0.064 Uiso 1 1 calc R
H8B H -0.0188 0.3157 0.6978 0.064 Uiso 1 1 calc R
H8C H -0.1245 0.3518 0.7679 0.064 Uiso 1 1 calc R
C9 C 0.2499(9) 0.3297(13) 0.6521(14) 0.040(3) Uani 1 1 d .
H9A H 0.2750 0.3556 0.7496 0.047 Uiso 1 1 calc R
H9B H 0.2152 0.2355 0.6612 0.047 Uiso 1 1 calc R
C10 C 0.3399(9) 0.3078(14) 0.5518(13) 0.044(3) Uani 1 1 d .
H10A H 0.3835 0.2332 0.5927 0.066 Uiso 1 1 calc R
H10B H 0.3765 0.3992 0.5431 0.066 Uiso 1 1 calc R
H10C H 0.3171 0.2770 0.4558 0.066 Uiso 1 1 calc R
C11 C 0.0242(8) 0.9352(13) 0.8059(15) 0.039(3) Uani 1 1 d .
H11A H 0.0683 1.0124 0.8435 0.047 Uiso 1 1 calc R
H11B H 0.0050 0.9624 0.7059 0.047 Uiso 1 1 calc R
C12 C -0.0687(9) 0.9306(14) 0.8989(14) 0.045(3) Uani 1 1 d .
H12A H -0.1027 1.0242 0.8935 0.068 Uiso 1 1 calc R
H12B H -0.0503 0.9105 0.9997 0.068 Uiso 1 1 calc R
H12C H -0.1128 0.8540 0.8635 0.068 Uiso 1 1 calc R

loop_
_atom_site_aniso_label
_atom_site_aniso_U_11
_atom_site_aniso_U_22
_atom_site_aniso_U_33
_atom_site_aniso_U_23
_atom_site_aniso_U_13
_atom_site_aniso_U_12
Zn1 0.0272(6) 0.0365(6) 0.0233(6) -0.0008(8) -0.0014(8) 0.0012(6)
Zn2 0.0263(6) 0.0392(6) 0.0220(6) -0.0017(6) -0.0013(7) 0.0021(6)
O1 0.025(3) 0.052(4) 0.018(4) -0.004(4) 0.004(3) 0.000(3)
C2 0.023(4) 0.051(5) 0.018(5) 0.006(5) -0.001(4) 0.004(5)
O3 0.027(4) 0.044(4) 0.024(4) -0.006(4) 0.006(3) -0.004(3)
C4 0.041(5) 0.035(5) 0.031(6) -0.008(6) 0.009(5) -0.018(4)
O5 0.022(3) 0.049(5) 0.017(4) -0.001(3) 0.003(3) 0.007(3)
C6 0.031(7) 0.035(6) 0.021(6) 0.000(4) 0.001(5) 0.007(5)
O7 0.030(4) 0.044(5) 0.025(4) 0.004(3) 0.008(3) 0.002(4)
C8 0.039(6) 0.052(7) 0.037(7) -0.007(6) 0.009(6) -0.008(5)
C9 0.043(6) 0.041(6) 0.035(6) -0.009(5) -0.005(5) 0.008(5)
C10 0.043(6) 0.043(6) 0.046(8) 0.009(6) 0.005(5) 0.021(6)
C11 0.032(5) 0.055(7) 0.030(6) 0.016(6) -0.001(5) -0.001(5)
C12 0.044(7) 0.053(8) 0.039(7) -0.003(6) 0.006(6) 0.014(6)

loop_
_atom_type_symbol
_atom_type_description
_atom_type_scat_dispersion_real
_atom_type_scat_dispersion_imag
_atom_type_scat_source
C C 0.0181 0.0091 'International Tables Vol C Tables 4.2.6.8 and 6.1.1.4'
H H 0.0000 0.0000 'International Tables Vol C Tables 4.2.6.8 and 6.1.1.4'
O O 0.0492 0.0322 'International Tables Vol C Tables 4.2.6.8 and 6.1.1.4'
Zn Zn -1.5491 0.6778 'International Tables Vol C Tables 4.2.6.8 and 6.1.1.4'

loop_
_geom_angle_atom_site_label_1
_geom_angle_atom_site_label_2
_geom_angle_atom_site_label_3
_geom_angle
_geom_angle_site_symmetry_1
_geom_angle_site_symmetry_3
C9 Zn1 O7 125.0(4) . 2_564
C9 Zn1 O1 121.9(4) . .
O7 Zn1 O1 107.9(3) 2_564 .
C9 Zn1 O5 117.7(4) . .
O7 Zn1 O5 95.1(3) 2_564 .
O1 Zn1 O5 75.1(3) . .
C11 Zn2 O5 130.4(4) . .
C11 Zn2 O3 126.3(5) . 4
O5 Zn2 O3 94.6(3) . 4
C11 Zn2 O1 121.3(4) . .
O5 Zn2 O1 77.0(3) . .
O3 Zn2 O1 92.5(3) 4 .
C2 O1 Zn1 121.8(8) . .
C2 O1 Zn2 133.9(8) . .
Zn1 O1 Zn2 102.1(3) . .
O3 C2 O1 119.7(11) . .
O3 C2 C4 123.1(13) . .
O1 C2 C4 117.0(13) . .
C2 O3 Zn2 130.9(8) . 4_554
C6 O5 Zn2 121.1(8) . .
C6 O5 Zn1 134.3(8) . .
Zn2 O5 Zn1 104.1(3) . .
O7 C6 O5 120.9(11) . .
O7 C6 C8 121.3(12) . .
O5 C6 C8 117.8(12) . .
C6 O7 Zn1 140.0(8) . 2_565
C10 C9 Zn1 117.4(9) . .
C12 C11 Zn2 114.8(8) . .

loop_
_geom_bond_atom_site_label_1
_geom_bond_atom_site_label_2
_geom_bond_distance
_geom_bond_site_symmetry_2
Zn1 C9 1.935(12) .
Zn1 O7 1.997(7) 2_564
Zn1 O1 2.086(8) .
Zn1 O5 2.137(7) .
Zn2 C11 1.951(11) .
Zn2 O5 2.013(8) .
Zn2 O3 2.042(7) 4
Zn2 O1 2.121(7) .
O1 C2 1.285(17) .
C2 O3 1.246(17) .
C2 C4 1.492(15) .
O3 Zn2 2.042(7) 4_554
O5 C6 1.275(15) .
C6 O7 1.255(16) .
C6 C8 1.505(17) .
O7 Zn1 1.997(7) 2_565
C9 C10 1.540(16) .
C11 C12 1.518(16) .
